data_2014785
loop_
_publ_author_name
'Domasevitch, Konstantin V.'
'Boldog, Ishtvan'

_publ_section_title
;
 Polar hydrogen-bonded organic chains in 4,4'-bipyrazolium bromide and
 perchlorate monohydrates
;
_journal_issue 6
_journal_name_full 'Acta Crystallographica Section C'
_journal_page_first o373
_journal_page_last o376
_journal_paper_doi 10.1107/S0108270105010887
_journal_volume 61
_journal_year 2005
_chemical_formula_iupac 'C6 H7 N4 + , Br - , H2 O'
_chemical_formula_moiety 'C6 H7 N4 + , Br - , H2 O'
_chemical_formula_sum 'C6 H9 Br N4 O'
_chemical_formula_weight 233.08
_chemical_name_common
;
4,4'-Bipyrazolium bromide monohydrate
;
_chemical_name_systematic
;
4-(1H-pyrazol-4-yl)pyrazolium bromide monohydrate
;
_space_group_IT_number 2
_symmetry_cell_setting triclinic
_symmetry_space_group_name_Hall '-P 1'
_symmetry_space_group_name_H-M 'P -1'
_atom_sites_solution_hydrogens difmap
_atom_sites_solution_primary direct
_atom_sites_solution_secondary difmap
_cell_angle_alpha 112.52(3)
_cell_angle_beta 108.53(3)
_cell_angle_gamma 97.31(3)
_cell_formula_units_Z 2
_cell_length_a 7.1352(11)
_cell_length_b 8.505(2)
_cell_length_c 9.056(2)
_cell_measurement_reflns_used 22
_cell_measurement_temperature 223(2)
_cell_measurement_theta_max 17.77
_cell_measurement_theta_min 12.11
_cell_volume 461.5(3)
_computing_cell_refinement 'CAD-4 EXPRESS'
_computing_data_collection 'CAD-4 EXPRESS (Enraf--Nonius, 1994)'
_computing_data_reduction 'XCAD4 (Harms & Wocadlo, 1995)'
_computing_molecular_graphics 'DIAMOND (Brandenburg, 1999)'
_computing_publication_material SHELXL97
_computing_structure_refinement 'SHELXL97 (Sheldrick, 1997)'
_computing_structure_solution 'SHELXS97 (Sheldrick, 1997)'
_diffrn_ambient_temperature 223(2)
_diffrn_measured_fraction_theta_full 0.998
_diffrn_measured_fraction_theta_max 0.998
_diffrn_measurement_device_type 'Enraf--Nonius CAD-4'
_diffrn_measurement_method 'non-profiled \w-2\q'
_diffrn_radiation_monochromator graphite
_diffrn_radiation_source 'fine-focus sealed tube'
_diffrn_radiation_type MoK\a
_diffrn_radiation_wavelength 0.71073
_diffrn_reflns_av_R_equivalents 0.0173
_diffrn_reflns_av_sigmaI/netI 0.0318
_diffrn_reflns_limit_h_max 9
_diffrn_reflns_limit_h_min -9
_diffrn_reflns_limit_k_max 10
_diffrn_reflns_limit_k_min -11
_diffrn_reflns_limit_l_max 11
_diffrn_reflns_limit_l_min -10
_diffrn_reflns_number 2879
_diffrn_reflns_theta_full 27.87
_diffrn_reflns_theta_max 27.87
_diffrn_reflns_theta_min 3.14
_diffrn_standards_decay_% 0
_diffrn_standards_interval_time 120
_diffrn_standards_number 3
_exptl_absorpt_coefficient_mu 4.414
_exptl_absorpt_correction_T_max 0.3791
_exptl_absorpt_correction_T_min 0.3209
_exptl_absorpt_correction_type psi-scan
_exptl_absorpt_process_details '(North <i>et al.</i>, 1968)'
_exptl_crystal_colour colourless
_exptl_crystal_density_diffrn 1.677
_exptl_crystal_description prism
_exptl_crystal_F_000 232
_exptl_crystal_size_max 0.25
_exptl_crystal_size_mid 0.23
_exptl_crystal_size_min 0.22
_refine_diff_density_max 0.324
_refine_diff_density_min -0.292
_refine_ls_extinction_method none
_refine_ls_goodness_of_fit_ref 1.017
_refine_ls_hydrogen_treatment constr
_refine_ls_matrix_type full
_refine_ls_number_parameters 109
_refine_ls_number_reflns 2204
_refine_ls_number_restraints 0
_refine_ls_restrained_S_all 1.017
_refine_ls_R_factor_all 0.0563
_refine_ls_R_factor_gt 0.0262
_refine_ls_shift/su_max 0.000
_refine_ls_shift/su_mean 0.000
_refine_ls_structure_factor_coef Fsqd
_refine_ls_weighting_details 'w = 1/[\s^2^(Fo^2^)+(0.0407P)^2^+0.0613P] where P = (Fo^2^+2Fc^2^)/3'
_refine_ls_weighting_scheme calc
_refine_ls_wR_factor_gt 0.0663
_refine_ls_wR_factor_ref 0.0719
_reflns_number_gt 1611
_reflns_number_total 2204
_reflns_threshold_expression I>2\s(I)
_cod_data_source_file dn1085.cif
_cod_data_source_block I
_cod_depositor_comments
;
The following automatic conversions were performed:
'_symmetry_cell_setting' value 'Triclinic' changed to 'triclinic'
according to '/home/saulius/struct/CIF-dictionaries/cif_core.dic'
dictionary named 'cif_core.dic' version 2.4.1 from 2010-06-29.

Automatic conversion script
Id: cif_fix_enum 1527 2010-12-29 10:47:43Z saulius 

The following automatic conversions were performed:

'_symmetry_cell_setting' value 'Triclinic' changed to 'triclinic'
according to /home/saulius/struct/CIF-dictionaries/cif_core.dic
dictionary named 'cif_core.dic' version 2.4.1 from 2010-06-29.

Automatic conversion script
Id: cif_fix_values 1715 2011-07-08 13:25:40Z adriana 
;
_cod_original_sg_symbol_H-M P-1
_cod_database_code 2014785
_cod_database_fobs_code 2014785

loop_
_symmetry_equiv_pos_as_xyz
'x, y, z'
'-x, -y, -z'

loop_
_atom_site_label
_atom_site_fract_x
_atom_site_fract_y
_atom_site_fract_z
_atom_site_U_iso_or_equiv
_atom_site_adp_type
_atom_site_calc_flag
_atom_site_refinement_flags
_atom_site_occupancy
_atom_site_disorder_assembly
_atom_site_disorder_group
_atom_site_type_symbol
Br1 0.75795(5) 0.34439(3) 0.06516(3) 0.04738(11) Uani d . 1 . . Br
O1 0.2799(4) 0.3219(3) 0.0357(3) 0.0670(6) Uani d . 1 . . O
H1W 0.4075 0.3492 0.0566 0.080 Uiso d R 1 . . H
H2W 0.2270 0.3935 0.0036 0.080 Uiso d R 1 . . H
N1 0.2302(3) 0.2360(3) 0.2791(3) 0.0391(5) Uani d . 1 . . N
H1 0.2229 0.2590 0.1887 0.047 Uiso d R 1 . . H
N2 0.2405(3) 0.3529(3) 0.4332(3) 0.0386(5) Uani d . 1 . . N
H2 0.2427 0.4673 0.4639 0.046 Uiso d R 1 . . H
N3 0.2624(3) -0.1852(3) 0.6571(3) 0.0374(4) Uani d . 1 . . N
H3 0.2742 -0.2079 0.7485 0.045 Uiso d R 1 . . H
N4 0.2389(3) -0.3083(2) 0.4992(3) 0.0376(4) Uani d . 1 . . N
C1 0.2315(4) 0.0800(3) 0.2806(3) 0.0361(5) Uani d . 1 . . C
H1A 0.2260 -0.0256 0.1861 0.043 Uiso d R 1 . . H
C2 0.2423(3) 0.0954(3) 0.4417(3) 0.0277(4) Uani d . 1 . . C
C3 0.2472(4) 0.2709(3) 0.5333(3) 0.0353(5) Uani d . 1 . . C
H3A 0.2543 0.3245 0.6502 0.042 Uiso d R 1 . . H
C4 0.2663(4) -0.0257(3) 0.6617(3) 0.0361(5) Uani d . 1 . . C
H4A 0.2803 0.0805 0.7598 0.043 Uiso d R 1 . . H
C5 0.2464(3) -0.0416(3) 0.5001(3) 0.0290(4) Uani d . 1 . . C
C6 0.2298(4) -0.2200(3) 0.4041(3) 0.0360(5) Uani d . 1 . . C
H6A 0.2137 -0.2727 0.2846 0.043 Uiso d R 1 . . H

loop_
_atom_site_aniso_label
_atom_site_aniso_U_11
_atom_site_aniso_U_22
_atom_site_aniso_U_33
_atom_site_aniso_U_12
_atom_site_aniso_U_13
_atom_site_aniso_U_23
Br1 0.0733(2) 0.04043(15) 0.04186(15) 0.02333(13) 0.02914(13) 0.02453(11)
O1 0.0938(17) 0.0729(15) 0.0831(16) 0.0444(13) 0.0552(14) 0.0604(13)
N1 0.0564(13) 0.0318(10) 0.0464(11) 0.0199(9) 0.0279(10) 0.0263(9)
N2 0.0508(12) 0.0255(9) 0.0510(12) 0.0178(9) 0.0257(10) 0.0222(9)
N3 0.0513(12) 0.0333(10) 0.0379(10) 0.0161(9) 0.0202(9) 0.0228(8)
N4 0.0539(12) 0.0233(9) 0.0431(11) 0.0147(9) 0.0216(10) 0.0192(8)
C1 0.0502(14) 0.0280(10) 0.0411(12) 0.0187(10) 0.0250(11) 0.0185(10)
C2 0.0325(11) 0.0194(9) 0.0362(11) 0.0109(8) 0.0162(9) 0.0142(8)
C3 0.0491(14) 0.0238(10) 0.0412(12) 0.0162(9) 0.0231(11) 0.0169(9)
C4 0.0484(14) 0.0271(11) 0.0355(12) 0.0133(10) 0.0181(11) 0.0149(9)
C5 0.0354(11) 0.0217(10) 0.0355(11) 0.0120(8) 0.0161(9) 0.0154(9)
C6 0.0534(14) 0.0243(10) 0.0380(12) 0.0155(10) 0.0226(11) 0.0169(9)

loop_
_atom_type_symbol
_atom_type_description
_atom_type_scat_dispersion_real
_atom_type_scat_dispersion_imag
_atom_type_scat_source
C C 0.0033 0.0016 'International Tables Vol C Tables 4.2.6.8 and 6.1.1.4'
H H 0.0000 0.0000 'International Tables Vol C Tables 4.2.6.8 and 6.1.1.4'
N N 0.0061 0.0033 'International Tables Vol C Tables 4.2.6.8 and 6.1.1.4'
Br Br -0.2901 2.4595 'International Tables Vol C Tables 4.2.6.8 and 6.1.1.4'
O O 0.0106 0.0060 'International Tables Vol C Tables 4.2.6.8 and 6.1.1.4'

loop_
_geom_angle_atom_site_label_1
_geom_angle_atom_site_label_2
_geom_angle_atom_site_label_3
_geom_angle
_geom_angle_publ_flag
H1W O1 H2W 108.4 no
C1 N1 N2 109.23(19) y
C1 N1 H1 125.4 no
N2 N1 H1 125.4 no
C3 N2 N1 108.32(18) y
C3 N2 H2 125.9 no
N1 N2 H2 125.8 no
C4 N3 N4 111.97(18) y
C4 N3 H3 124.0 no
N4 N3 H3 124.0 no
C6 N4 N3 104.60(18) y
N1 C1 C2 108.8(2) y
N1 C1 H1A 125.6 no
C2 C1 H1A 125.6 no
C1 C2 C3 104.45(18) y
C1 C2 C5 127.55(19) y
C3 C2 C5 128.01(19) y
N2 C3 C2 109.2(2) y
N2 C3 H3A 125.3 no
C2 C3 H3A 125.4 no
N3 C4 C5 107.6(2) y
N3 C4 H4A 126.2 no
C5 C4 H4A 126.2 no
C4 C5 C6 104.28(19) y
C4 C5 C2 128.0(2) y
C6 C5 C2 127.7(2) y
N4 C6 C5 111.6(2) y
N4 C6 H6A 124.2 no
C5 C6 H6A 124.2 no

loop_
_geom_bond_atom_site_label_1
_geom_bond_atom_site_label_2
_geom_bond_site_symmetry_2
_geom_bond_distance
_geom_bond_publ_flag
O1 H1W . 0.8500 no
O1 H2W . 0.8500 no
N1 C1 . 1.334(3) y
N1 N2 . 1.340(3) y
N1 H1 . 0.8999 no
N2 C3 . 1.333(3) y
N2 H2 . 0.9000 no
N3 C4 . 1.338(3) y
N3 N4 . 1.351(3) y
N3 H3 . 0.9000 no
N4 C6 . 1.335(3) y
C1 C2 . 1.389(3) y
C1 H1A . 0.9600 no
C2 C3 . 1.392(3) y
C2 C5 . 1.452(3) y
C3 H3A . 0.9600 no
C4 C5 . 1.375(3) y
C4 H4A . 0.9600 no
C5 C6 . 1.397(3) y
C6 H6A . 0.9600 no

loop_
_geom_hbond_atom_site_label_D
_geom_hbond_atom_site_label_H
_geom_hbond_atom_site_label_A
_geom_hbond_site_symmetry_A
_geom_hbond_distance_DH
_geom_hbond_distance_HA
_geom_hbond_distance_DA
_geom_hbond_angle_DHA
_geom_hbond_publ_flag
N1 H1 O1 . 0.90 1.80 2.680(3) 165 yes
N2 H2 N4 1_565 0.90 1.82 2.712(3) 173 yes
N3 H3 Br1 2_656 0.90 2.43 3.312(2) 165 yes
O1 H1W Br1 . 0.85 2.48 3.311(2) 165 yes
O1 H2W Br1 2_665 0.85 2.53 3.315(2) 154 yes
C1 H1A Br1 2_655 0.96 2.84 3.795(3) 174 yes
C4 H4A O1 1_556 0.96 2.56 3.503(4) 169 yes

loop_
_geom_torsion_atom_site_label_1
_geom_torsion_atom_site_label_2
_geom_torsion_atom_site_label_3
_geom_torsion_atom_site_label_4
_geom_torsion
_geom_torsion_publ_flag
C1 N1 N2 C3 -0.3(3) no
C4 N3 N4 C6 0.5(3) no
N2 N1 C1 C2 0.2(3) no
N1 C1 C2 C3 0.0(3) no
N1 C1 C2 C5 179.7(2) no
N1 N2 C3 C2 0.4(3) no
C1 C2 C3 N2 -0.2(3) no
C5 C2 C3 N2 -179.9(2) no
N4 N3 C4 C5 -0.5(3) no
N3 C4 C5 C6 0.3(3) no
N3 C4 C5 C2 -180.0(2) no
C1 C2 C5 C4 176.8(2) y
C3 C2 C5 C4 -3.6(4) no
C1 C2 C5 C6 -3.6(4) no
C3 C2 C5 C6 176.0(2) no
N3 N4 C6 C5 -0.3(3) no
C4 C5 C6 N4 -0.1(3) no
C2 C5 C6 N4 -179.7(2) no

loop_
_cod_related_entry_id
_cod_related_entry_database
_cod_related_entry_code
1 ChemSpider 21133843
